data_4343404
loop_
_publ_author_name
'Thompson, John R.'
'Katz, Michael J.'
'Williams, Vance E.'
'Leznoff, Daniel B.'

_publ_section_title
;
 Structural Design Parameters for Highly Birefringent Coordination
 Polymers.
;
_journal_issue 13
_journal_name_full 'Inorganic chemistry'
_journal_page_first 6462
_journal_page_last 6471
_journal_paper_doi 10.1021/acs.inorgchem.5b00749
_journal_volume 54
_journal_year 2015
_chemical_formula_moiety 'C21 H17 Au2 Mn N7 O3'
_chemical_formula_sum 'C21 H17 Au2 Mn N7 O3'
_chemical_formula_weight 864.29
_space_group_IT_number 15
_symmetry_cell_setting monoclinic
_symmetry_space_group_name_Hall '-C 2yc'
_symmetry_space_group_name_H-M 'C 1 2/c 1'
_atom_sites_solution_hydrogens mixed
_cell_angle_alpha 90
_cell_angle_beta 112.960(11)
_cell_angle_gamma 90
_cell_formula_units_Z 8
_cell_length_a 16.332(16)
_cell_length_b 22.51(2)
_cell_length_c 14.791(15)
_cell_measurement_reflns_used 3395
_cell_measurement_temperature 150(2)
_cell_measurement_theta_max 21.92
_cell_measurement_theta_min 2.35
_cell_volume 5007(8)
_computing_cell_refinement 'Bruker SAINT'
_computing_data_collection 'Bruker APEX2'
_computing_data_reduction 'Bruker SAINT'
_computing_structure_refinement 'SHELXL-2014 (Sheldrick 2014)'
_computing_structure_solution 'SHELXS-97 (Sheldrick 2008)'
_diffrn_ambient_temperature 150(2)
_diffrn_measured_fraction_theta_full 0.675
_diffrn_measured_fraction_theta_max 1.000
_diffrn_measurement_device_type 'Bruker APEX-II CCD'
_diffrn_measurement_method '\f and \w scans'
_diffrn_radiation_monochromator graphite
_diffrn_radiation_type 'Mo K\a'
_diffrn_radiation_wavelength 0.71073
_diffrn_reflns_av_R_equivalents 0.3127
_diffrn_reflns_limit_h_max 17
_diffrn_reflns_limit_h_min -17
_diffrn_reflns_limit_k_max 23
_diffrn_reflns_limit_k_min -23
_diffrn_reflns_limit_l_max 15
_diffrn_reflns_limit_l_min -15
_diffrn_reflns_number 18214
_diffrn_reflns_theta_full 25.242
_diffrn_reflns_theta_max 21.962
_diffrn_reflns_theta_min 1.628
_exptl_absorpt_coefficient_mu 12.222
_exptl_absorpt_correction_T_max 0.7457
_exptl_absorpt_correction_T_min 0.4300
_exptl_absorpt_correction_type multi-scan
_exptl_absorpt_process_details '(Sheldrich , 1996)'
_exptl_crystal_colour 'pale yellow'
_exptl_crystal_density_diffrn 2.293
_exptl_crystal_description plate
_exptl_crystal_F_000 3192
_refine_diff_density_max 2.077
_refine_diff_density_min -1.926
_refine_ls_extinction_coef 0.00008(6)
_refine_ls_extinction_expression Fc^*^=kFc[1+0.001xFc^2^\l^3^/sin(2\q)]^-1/4^
_refine_ls_extinction_method SHELXL
_refine_ls_goodness_of_fit_ref 1.033
_refine_ls_hydrogen_treatment mixed
_refine_ls_matrix_type full
_refine_ls_number_parameters 314
_refine_ls_number_reflns 3065
_refine_ls_number_restraints 310
_refine_ls_restrained_S_all 0.984
_refine_ls_R_factor_all 0.1721
_refine_ls_R_factor_gt 0.1002
_refine_ls_shift/su_max 0.000
_refine_ls_shift/su_mean 0.000
_refine_ls_structure_factor_coef Fsqd
_refine_ls_weighting_details
;
 w=1/[\s^2^(Fo^2^)+(0.1202P)^2^+146.7872P]
 where P=(Fo^2^+2Fc^2^)/3
;
_refine_ls_weighting_scheme calc
_refine_ls_wR_factor_gt 0.2432
_refine_ls_wR_factor_ref 0.2785
_reflns_Friedel_coverage 0.000
_reflns_number_gt 1589
_reflns_number_total 3065
_reflns_threshold_expression 'I > 2\s(I)'
_cod_data_source_file ic5b00749_si_002.cif
_cod_data_source_block MnphenpyAuH2O
_cod_depositor_comments
;
The following automatic conversions were performed:

'_symmetry_cell_setting' value 'Monoclinic' changed to 'monoclinic'
according to
/usr/data/users/saulius/crontab/automatic-downloads/rss-feeds/ACS/lib/dictionaries/cif_core.dic
dictionary named 'cif_core.dic' version 2.4.2 from 2011-04-26.

'_exptl_absorpt_correction_type' value 'Multi-scan' changed to
'multi-scan' according to
/usr/data/users/saulius/crontab/automatic-downloads/rss-feeds/ACS/lib/dictionaries/cif_core.dic
dictionary named 'cif_core.dic' version 2.4.2 from 2011-04-26.

Automatic conversion script
Id: cif_fix_values 3271 2015-04-21 07:52:19Z andrius 

 Adding full bibliography for 4343402--4343407.cif.
;
_cod_original_cell_volume 5008(8)
_cod_original_sg_symbol_H-M 'C 2/c'
_cod_database_code 4343404

loop_
_symmetry_equiv_pos_as_xyz
'x, y, z'
'-x, y, -z+1/2'
'x+1/2, y+1/2, z'
'-x+1/2, y+1/2, -z+1/2'
'-x, -y, -z'
'x, -y, z-1/2'
'-x+1/2, -y+1/2, -z'
'x+1/2, -y+1/2, z-1/2'

loop_
_atom_site_label
_atom_site_type_symbol
_atom_site_fract_x
_atom_site_fract_y
_atom_site_fract_z
_atom_site_U_iso_or_equiv
_atom_site_adp_type
_atom_site_occupancy
_atom_site_site_symmetry_order
_atom_site_calc_flag
_atom_site_refinement_flags_posn
_atom_site_refinement_flags_adp
Au1 Au 0.31749(12) 0.14197(8) 0.35632(13) 0.0703(8) Uani 1 1 d . U
Au2 Au 0.39614(13) 0.30588(8) 0.73877(13) 0.0770(8) Uani 1 1 d . U
Mn1 Mn 0.3017(4) 0.3749(3) 0.3657(4) 0.0644(18) Uani 1 1 d . U
O1 O 0.235(2) 0.3829(12) 0.203(2) 0.071(6) Uani 1 1 d D U
O2 O 0.257(3) 0.2964(15) 0.084(3) 0.135(15) Uani 1 1 d D .
O3 O 0.433(3) 0.7609(17) 0.653(3) 0.158(17) Uani 1 1 d . .
N1 N 0.430(2) 0.4217(16) 0.372(2) 0.068(6) Uani 1 1 d . U
N2 N 0.285(2) 0.4741(15) 0.376(2) 0.073(6) Uani 1 1 d . U
N3 N 0.167(2) 0.3940(14) 0.378(2) 0.067(6) Uani 1 1 d . U
N4 N 0.331(2) 0.2814(16) 0.345(2) 0.078(7) Uani 1 1 d . U
N5 N 0.296(2) 0.0062(16) 0.367(3) 0.083(12) Uani 1 1 d . U
N6 N 0.360(2) 0.3552(14) 0.529(3) 0.071(7) Uani 1 1 d . U
N7 N 0.422(3) 0.2605(17) 0.953(3) 0.125(16) Uani 1 1 d . U
C1 C 0.501(3) 0.389(2) 0.374(3) 0.085(11) Uani 1 1 d . U
H1 H 0.5013 0.3467 0.3771 0.103 Uiso 1 1 calc R U
C2 C 0.582(3) 0.424(2) 0.369(3) 0.088(11) Uani 1 1 d . U
H2 H 0.6303 0.4048 0.3599 0.106 Uiso 1 1 calc R U
C3 C 0.580(4) 0.478(3) 0.379(4) 0.123(18) Uani 1 1 d . U
H3 H 0.6345 0.4978 0.3880 0.148 Uiso 1 1 calc R U
C4 C 0.518(3) 0.513(2) 0.378(2) 0.073(9) Uani 1 1 d . U
H4 H 0.5221 0.5551 0.3790 0.087 Uiso 1 1 calc R U
C5 C 0.432(3) 0.478(2) 0.375(3) 0.081(10) Uani 1 1 d . U
C6 C 0.358(3) 0.513(2) 0.379(3) 0.071(9) Uani 1 1 d . U
C7 C 0.359(3) 0.570(2) 0.383(3) 0.086(11) Uani 1 1 d . U
H7 H 0.4068 0.5944 0.3842 0.103 Uiso 1 1 calc R U
C8 C 0.277(3) 0.594(2) 0.387(3) 0.084(10) Uani 1 1 d . U
H8 H 0.2742 0.6357 0.3918 0.101 Uiso 1 1 calc R U
C9 C 0.203(3) 0.563(2) 0.384(4) 0.091(12) Uani 1 1 d . U
C10 C 0.218(3) 0.4914(19) 0.384(3) 0.077(10) Uani 1 1 d . U
C11 C 0.146(3) 0.4511(18) 0.379(3) 0.066(9) Uani 1 1 d . U
C12 C 0.062(3) 0.474(2) 0.380(3) 0.074(10) Uani 1 1 d . U
C13 C 0.003(3) 0.4304(19) 0.379(3) 0.072(10) Uani 1 1 d . U
H13 H -0.0543 0.4422 0.3754 0.086 Uiso 1 1 calc R U
C14 C 0.021(3) 0.3725(19) 0.384(3) 0.077(11) Uani 1 1 d . U
H14 H -0.0195 0.3445 0.3918 0.092 Uiso 1 1 calc R U
C15 C 0.104(3) 0.3524(19) 0.378(3) 0.075(10) Uani 1 1 d . U
H15 H 0.1143 0.3112 0.3737 0.090 Uiso 1 1 calc R U
C16 C 0.120(3) 0.576(2) 0.385(3) 0.098(13) Uani 1 1 d . U
H16 H 0.1078 0.6175 0.3858 0.117 Uiso 1 1 calc R U
C17 C 0.044(3) 0.535(2) 0.384(4) 0.099(14) Uani 1 1 d . U
H17 H -0.0096 0.5498 0.3856 0.119 Uiso 1 1 calc R U
C18 C 0.326(2) 0.2338(18) 0.349(2) 0.053(7) Uani 1 1 d . U
H18 H 0.250(14) 0.355(7) 0.174(10) 0.064 Uiso 1 1 d D U
C19 C 0.307(3) 0.054(2) 0.371(3) 0.064(9) Uani 1 1 d . U
H19 H 0.23(2) 0.415(5) 0.173(19) 0.077 Uiso 1 1 d D U
C20 C 0.376(3) 0.333(3) 0.604(4) 0.109(17) Uani 1 1 d . U
C21 C 0.414(4) 0.270(2) 0.870(4) 0.112(17) Uani 1 1 d . U

loop_
_atom_site_aniso_label
_atom_site_aniso_U_11
_atom_site_aniso_U_22
_atom_site_aniso_U_33
_atom_site_aniso_U_23
_atom_site_aniso_U_13
_atom_site_aniso_U_12
Au1 0.0829(14) 0.0727(13) 0.0788(14) -0.0005(9) 0.0571(11) 0.0077(10)
Au2 0.0959(16) 0.0789(14) 0.0851(14) 0.0055(10) 0.0667(12) 0.0025(11)
Mn1 0.072(4) 0.070(4) 0.075(4) 0.002(3) 0.055(4) 0.006(3)
O1 0.083(13) 0.071(13) 0.076(9) -0.002(8) 0.051(8) 0.002(11)
O2 0.19(4) 0.15(3) 0.14(3) -0.02(2) 0.14(3) -0.04(3)
O3 0.22(5) 0.11(3) 0.19(4) 0.02(3) 0.14(4) 0.05(3)
N1 0.075(9) 0.088(10) 0.063(15) 0.005(8) 0.050(9) -0.001(7)
N2 0.078(9) 0.078(8) 0.088(15) -0.001(7) 0.059(10) 0.000(6)
N3 0.072(9) 0.077(9) 0.077(15) 0.004(8) 0.054(9) 0.005(7)
N4 0.098(18) 0.070(7) 0.088(15) -0.002(6) 0.063(13) 0.004(6)
N5 0.12(3) 0.073(9) 0.12(3) -0.011(9) 0.11(3) -0.003(9)
N6 0.078(14) 0.080(14) 0.079(8) 0.003(8) 0.056(8) 0.008(11)
N7 0.21(5) 0.10(3) 0.106(14) 0.021(16) 0.10(2) 0.01(3)
C1 0.083(12) 0.105(14) 0.09(3) 0.004(13) 0.060(16) 0.005(10)
C2 0.084(14) 0.122(17) 0.08(3) 0.008(17) 0.052(17) -0.003(12)
C3 0.094(15) 0.122(17) 0.18(5) -0.003(17) 0.08(2) -0.006(12)
C4 0.077(13) 0.113(15) 0.04(2) 0.007(13) 0.035(14) -0.009(10)
C5 0.082(11) 0.090(10) 0.09(3) 0.005(9) 0.052(15) -0.002(7)
C6 0.078(11) 0.083(9) 0.07(3) 0.007(9) 0.044(14) -0.004(7)
C7 0.088(15) 0.084(10) 0.10(3) 0.006(10) 0.050(18) -0.002(8)
C8 0.089(14) 0.090(12) 0.08(3) 0.005(11) 0.045(16) 0.001(9)
C9 0.093(14) 0.086(10) 0.11(3) 0.000(10) 0.057(18) 0.004(8)
C10 0.081(11) 0.083(9) 0.09(3) 0.001(9) 0.060(14) 0.003(7)
C11 0.072(10) 0.078(9) 0.06(2) 0.005(9) 0.043(13) 0.008(7)
C12 0.075(11) 0.086(11) 0.08(3) -0.003(11) 0.048(14) 0.007(8)
C13 0.076(13) 0.089(12) 0.07(3) -0.004(13) 0.044(15) 0.005(10)
C14 0.072(14) 0.086(13) 0.09(3) -0.002(13) 0.057(17) 0.002(10)
C15 0.075(13) 0.080(12) 0.09(3) 0.004(11) 0.058(16) 0.002(9)
C16 0.096(14) 0.090(13) 0.13(4) 0.000(13) 0.066(19) 0.006(9)
C17 0.094(16) 0.084(12) 0.14(4) -0.004(12) 0.07(2) 0.010(9)
C18 0.050(12) 0.066(7) 0.046(12) -0.002(6) 0.022(9) 0.007(6)
C19 0.060(13) 0.072(8) 0.068(13) 0.000(7) 0.034(9) 0.003(7)
C20 0.08(3) 0.17(4) 0.097(11) 0.044(18) 0.063(15) 0.02(3)
C21 0.11(4) 0.15(4) 0.100(13) 0.033(18) 0.075(19) 0.01(3)

loop_
_atom_type_symbol
_atom_type_description
_atom_type_scat_dispersion_real
_atom_type_scat_dispersion_imag
_atom_type_scat_source
C C 0.0033 0.0016 'International Tables Vol C Tables 4.2.6.8 and 6.1.1.4'
H H 0.0000 0.0000 'International Tables Vol C Tables 4.2.6.8 and 6.1.1.4'
N N 0.0061 0.0033 'International Tables Vol C Tables 4.2.6.8 and 6.1.1.4'
O O 0.0106 0.0060 'International Tables Vol C Tables 4.2.6.8 and 6.1.1.4'
Mn Mn 0.3368 0.7283 'International Tables Vol C Tables 4.2.6.8 and 6.1.1.4'
Au Au -2.0133 8.8022 'International Tables Vol C Tables 4.2.6.8 and 6.1.1.4'

loop_
_geom_angle_atom_site_label_1
_geom_angle_atom_site_label_2
_geom_angle_atom_site_label_3
_geom_angle
_geom_angle_site_symmetry_3
C19 Au1 C18 176.2(14) .
C20 Au2 C21 174(2) .
C20 Au2 Au2 82.1(13) 2_656
C21 Au2 Au2 98.5(15) 2_656
N4 Mn1 O1 88.3(11) .
N4 Mn1 N2 171.6(11) .
O1 Mn1 N2 88.2(11) .
N4 Mn1 N6 86.1(12) .
O1 Mn1 N6 172.4(11) .
N2 Mn1 N6 97.9(12) .
N4 Mn1 N1 101.4(12) .
O1 Mn1 N1 93.5(10) .
N2 Mn1 N1 71.2(12) .
N6 Mn1 N1 92.8(11) .
N4 Mn1 N3 116.9(12) .
O1 Mn1 N3 89.3(10) .
N2 Mn1 N3 70.8(11) .
N6 Mn1 N3 88.5(11) .
N1 Mn1 N3 141.7(12) .
Mn1 O1 H18 112(10) .
Mn1 O1 H19 123(10) .
H18 O1 H19 107(5) .
C5 N1 C1 122(4) .
C5 N1 Mn1 118(3) .
C1 N1 Mn1 120(3) .
C10 N2 C6 124(4) .
C10 N2 Mn1 117(3) .
C6 N2 Mn1 119(2) .
C11 N3 C15 118(3) .
C11 N3 Mn1 115(3) .
C15 N3 Mn1 127(3) .
C18 N4 Mn1 156(3) .
C20 N6 Mn1 163(4) .
N1 C1 C2 117(4) .
N1 C1 H1 121.5 .
C2 C1 H1 121.5 .
C3 C2 C1 116(5) .
C3 C2 H2 122.1 .
C1 C2 H2 122.1 .
C2 C3 C4 131(6) .
C2 C3 H3 114.3 .
C4 C3 H3 114.3 .
C3 C4 C5 113(5) .
C3 C4 H4 123.4 .
C5 C4 H4 123.4 .
N1 C5 C6 122(4) .
N1 C5 C4 120(4) .
C6 C5 C4 118(4) .
C7 C6 C5 124(4) .
C7 C6 N2 126(4) .
C5 C6 N2 110(4) .
C6 C7 C8 112(5) .
C6 C7 H7 123.9 .
C8 C7 H7 123.9 .
C9 C8 C7 128(5) .
C9 C8 H8 115.8 .
C7 C8 H8 115.8 .
C8 C9 C16 137(5) .
C8 C9 C10 112(4) .
C16 C9 C10 111(4) .
N2 C10 C11 122(4) .
N2 C10 C9 117(4) .
C11 C10 C9 120(4) .
N3 C11 C10 114(4) .
N3 C11 C12 125(4) .
C10 C11 C12 121(4) .
C13 C12 C17 123(4) .
C13 C12 C11 114(4) .
C17 C12 C11 124(4) .
C14 C13 C12 124(4) .
C14 C13 H13 118.1 .
C12 C13 H13 118.1 .
C13 C14 C15 119(4) .
C13 C14 H14 120.3 .
C15 C14 H14 120.3 .
N3 C15 C14 120(4) .
N3 C15 H15 120.2 .
C14 C15 H15 120.2 .
C9 C16 C17 131(5) .
C9 C16 H16 114.7 .
C17 C16 H16 114.7 .
C12 C17 C16 114(4) .
C12 C17 H17 123.0 .
C16 C17 H17 123.0 .
N4 C18 Au1 179(4) .
N5 C19 Au1 171(4) .
N6 C20 Au2 172(5) .
N7 C21 Au2 166(5) .

loop_
_geom_bond_atom_site_label_1
_geom_bond_atom_site_label_2
_geom_bond_distance
_geom_bond_site_symmetry_2
Au1 C19 2.02(4) .
Au1 C18 2.08(4) .
Au2 C20 1.99(5) .
Au2 C21 2.01(5) .
Au2 Au2 3.277(5) 2_656
Mn1 N4 2.21(4) .
Mn1 O1 2.23(3) .
Mn1 N2 2.26(3) .
Mn1 N6 2.26(4) .
Mn1 N1 2.31(3) .
Mn1 N3 2.32(3) .
O1 H18 0.85(2) .
O1 H19 0.84(2) .
N1 C5 1.27(5) .
N1 C1 1.37(5) .
N2 C10 1.21(4) .
N2 C6 1.47(5) .
N3 C11 1.33(4) .
N3 C15 1.39(5) .
N4 C18 1.08(4) .
N5 C19 1.08(4) .
N6 C20 1.15(5) .
N7 C21 1.20(5) .
C1 C2 1.57(6) .
C1 H1 0.9500 .
C2 C3 1.23(6) .
C2 H2 0.9500 .
C3 C4 1.29(6) .
C3 H3 0.9500 .
C4 C5 1.59(5) .
C4 H4 0.9500 .
C5 C6 1.46(6) .
C6 C7 1.28(5) .
C7 C8 1.45(6) .
C7 H7 0.9500 .
C8 C9 1.38(6) .
C8 H8 0.9500 .
C9 C16 1.40(6) .
C9 C10 1.63(6) .
C10 C11 1.46(5) .
C11 C12 1.48(5) .
C12 C13 1.39(5) .
C12 C17 1.41(5) .
C13 C14 1.33(5) .
C13 H13 0.9500 .
C14 C15 1.46(5) .
C14 H14 0.9500 .
C15 H15 0.9500 .
C16 C17 1.53(6) .
C16 H16 0.9500 .
C17 H17 0.9500 .
